data_2212590
loop_
_publ_author_name
'Yi-Jun Wei'
'Feng-Wu Wang'
'Qi-Yong Zhu'

_publ_section_title
;
 Dibromo{4-chloro-2-[(2-diethylaminoethylimino)methyl]phenolato}zinc(II)
;
_journal_coeditor_code HG2179
_journal_issue 3
_journal_name_full 'Acta Crystallographica Section E'
_journal_page_first m654
_journal_page_last m655
_journal_paper_doi 10.1107/S1600536807004564
_journal_volume 63
_journal_year 2007
_chemical_formula_iupac '[Zn Br2 (C13 H19 Cl N2 O)]'
_chemical_formula_moiety 'C13 H19 Br2 Cl N2 O Zn'
_chemical_formula_sum 'C13 H19 Br2 Cl N2 O Zn'
_chemical_formula_weight 479.94
_chemical_name_systematic
;
Dibromo{4-chloro-2-[(2-diethylaminoethylimino)methyl]phenolato}zinc(II)
;
_space_group_IT_number 14
_symmetry_cell_setting monoclinic
_symmetry_space_group_name_Hall '-P 2ybc'
_symmetry_space_group_name_H-M 'P 1 21/c 1'
_atom_sites_solution_hydrogens geom
_atom_sites_solution_primary direct
_atom_sites_solution_secondary difmap
_audit_creation_method SHELXL-97
_cell_angle_alpha 90.00
_cell_angle_beta 92.6000(10)
_cell_angle_gamma 90.00
_cell_formula_units_Z 4
_cell_length_a 14.9210(10)
_cell_length_b 8.96240(10)
_cell_length_c 13.092(2)
_cell_measurement_reflns_used 2913
_cell_measurement_temperature 298(2)
_cell_measurement_theta_max 25.7
_cell_measurement_theta_min 2.6
_cell_volume 1749.0(3)
_computing_cell_refinement SMART
_computing_data_collection 'SMART (Bruker, 1998)'
_computing_data_reduction 'SAINT (Bruker, 1998)'
_computing_molecular_graphics 'SHELXTL (Sheldrick, 1997b)'
_computing_publication_material SHELXTL
_computing_structure_refinement 'SHELXL97 (Sheldrick, 1997a)'
_computing_structure_solution 'SHELXS97 (Sheldrick, 1997a)'
_diffrn_ambient_temperature 298(2)
_diffrn_measured_fraction_theta_full 0.997
_diffrn_measured_fraction_theta_max 0.997
_diffrn_measurement_device_type 'Bruker SMART APEX CCD area-detector'
_diffrn_measurement_method \w
_diffrn_radiation_monochromator graphite
_diffrn_radiation_source 'fine-focus sealed tube'
_diffrn_radiation_type MoK\a
_diffrn_radiation_wavelength 0.71073
_diffrn_reflns_av_R_equivalents 0.0389
_diffrn_reflns_av_sigmaI/netI 0.0549
_diffrn_reflns_limit_h_max 19
_diffrn_reflns_limit_h_min -17
_diffrn_reflns_limit_k_max 11
_diffrn_reflns_limit_k_min -9
_diffrn_reflns_limit_l_max 13
_diffrn_reflns_limit_l_min -17
_diffrn_reflns_number 10219
_diffrn_reflns_theta_full 27.50
_diffrn_reflns_theta_max 27.50
_diffrn_reflns_theta_min 2.65
_diffrn_standards_decay_% 0
_diffrn_standards_number 0
_exptl_absorpt_coefficient_mu 6.123
_exptl_absorpt_correction_T_max 0.3596
_exptl_absorpt_correction_T_min 0.3333
_exptl_absorpt_correction_type multi-scan
_exptl_absorpt_process_details '(SADABS; Sheldrick, 1996)'
_exptl_crystal_colour colourless
_exptl_crystal_density_diffrn 1.823
_exptl_crystal_density_method 'not measured'
_exptl_crystal_description block
_exptl_crystal_F_000 944
_exptl_crystal_size_max 0.23
_exptl_crystal_size_mid 0.21
_exptl_crystal_size_min 0.21
_refine_diff_density_max 0.887
_refine_diff_density_min -0.666
_refine_ls_extinction_method none
_refine_ls_goodness_of_fit_ref 0.998
_refine_ls_hydrogen_treatment mixed
_refine_ls_matrix_type full
_refine_ls_number_parameters 187
_refine_ls_number_reflns 4008
_refine_ls_number_restraints 1
_refine_ls_restrained_S_all 0.997
_refine_ls_R_factor_all 0.0707
_refine_ls_R_factor_gt 0.0426
_refine_ls_shift/su_max 0.000
_refine_ls_shift/su_mean 0.000
_refine_ls_structure_factor_coef Fsqd
_refine_ls_weighting_details 'calc w=1/[\s^2^(Fo^2^)+(0.0591P)^2^] where P=(Fo^2^+2Fc^2^)/3'
_refine_ls_weighting_scheme calc
_refine_ls_wR_factor_gt 0.0994
_refine_ls_wR_factor_ref 0.1129
_reflns_number_gt 2754
_reflns_number_total 4008
_reflns_threshold_expression I>2\s(I)
_cod_data_source_file hg2179.cif
_cod_data_source_block I
_cod_original_cell_volume 1749.0(6)
_cod_original_sg_symbol_H-M 'P 21/c'
_cod_database_code 2212590
_cod_database_fobs_code 2212590

loop_
_symmetry_equiv_pos_as_xyz
'x, y, z'
'-x, y+1/2, -z+1/2'
'-x, -y, -z'
'x, -y-1/2, z-1/2'

loop_
_atom_site_type_symbol
_atom_site_label
_atom_site_fract_x
_atom_site_fract_y
_atom_site_fract_z
_atom_site_U_iso_or_equiv
_atom_site_adp_type
_atom_site_calc_flag
_atom_site_refinement_flags
_atom_site_occupancy
Zn Zn1 0.22962(3) 0.23841(5) -0.08799(3) 0.03693(15) Uani d . 1
Br Br1 0.24699(4) 0.44459(5) -0.19705(4) 0.06443(19) Uani d . 1
Br Br2 0.07924(4) 0.18373(6) -0.05244(4) 0.06643(19) Uani d . 1
Cl Cl1 0.51403(10) -0.33621(13) 0.13599(10) 0.0644(4) Uani d . 1
O O1 0.28871(19) 0.0540(3) -0.12930(19) 0.0370(7) Uani d . 1
N N1 0.3032(2) 0.2648(3) 0.0440(2) 0.0330(7) Uani d . 1
N N2 0.1832(2) 0.5518(3) 0.1994(2) 0.0330(7) Uani d D 1
C C1 0.3717(3) 0.0181(4) 0.0320(3) 0.0301(8) Uani d . 1
C C2 0.3414(3) -0.0274(4) -0.0673(3) 0.0311(8) Uani d . 1
C C3 0.3680(3) -0.1692(4) -0.0999(3) 0.0393(10) Uani d . 1
H H3 0.3500 -0.2009 -0.1653 0.047 Uiso calc R 1
C C4 0.4196(3) -0.2627(4) -0.0387(3) 0.0420(10) Uani d . 1
H H4 0.4361 -0.3559 -0.0628 0.050 Uiso calc R 1
C C5 0.4471(3) -0.2182(4) 0.0587(3) 0.0405(10) Uani d . 1
C C6 0.4254(3) -0.0804(4) 0.0934(3) 0.0352(9) Uani d . 1
H H6 0.4460 -0.0505 0.1583 0.042 Uiso calc R 1
C C7 0.3547(3) 0.1612(4) 0.0789(3) 0.0325(8) Uani d . 1
H H7 0.3848 0.1797 0.1414 0.039 Uiso calc R 1
C C8 0.2966(3) 0.4013(4) 0.1050(3) 0.0386(9) Uani d . 1
H H8A 0.3174 0.4863 0.0670 0.046 Uiso calc R 1
H H8B 0.3333 0.3925 0.1678 0.046 Uiso calc R 1
C C9 0.1987(3) 0.4224(4) 0.1294(3) 0.0351(9) Uani d . 1
H H9A 0.1637 0.4374 0.0660 0.042 Uiso calc R 1
H H9B 0.1773 0.3320 0.1609 0.042 Uiso calc R 1
C C10 0.2195(3) 0.6981(4) 0.1604(3) 0.0406(10) Uani d . 1
H H10A 0.2103 0.7752 0.2109 0.049 Uiso calc R 1
H H10B 0.2836 0.6882 0.1530 0.049 Uiso calc R 1
C C11 0.1764(4) 0.7467(5) 0.0598(4) 0.0593(13) Uani d . 1
H H11A 0.1824 0.6689 0.0101 0.089 Uiso calc R 1
H H11B 0.2054 0.8355 0.0369 0.089 Uiso calc R 1
H H11C 0.1140 0.7668 0.0681 0.089 Uiso calc R 1
C C12 0.0857(3) 0.5592(4) 0.2221(3) 0.0429(10) Uani d . 1
H H12A 0.0669 0.4625 0.2466 0.051 Uiso calc R 1
H H12B 0.0512 0.5802 0.1592 0.051 Uiso calc R 1
C C13 0.0647(4) 0.6762(6) 0.3005(4) 0.0689(15) Uani d . 1
H H13A 0.1026 0.6617 0.3609 0.103 Uiso calc R 1
H H13B 0.0030 0.6676 0.3175 0.103 Uiso calc R 1
H H13C 0.0751 0.7735 0.2729 0.103 Uiso calc R 1
H H2 0.216(2) 0.529(4) 0.2572(19) 0.035(11) Uiso d D 1

loop_
_atom_site_aniso_label
_atom_site_aniso_U_11
_atom_site_aniso_U_22
_atom_site_aniso_U_33
_atom_site_aniso_U_12
_atom_site_aniso_U_13
_atom_site_aniso_U_23
Zn1 0.0493(3) 0.0314(2) 0.0295(2) 0.00799(19) -0.0044(2) -0.00309(18)
Br1 0.1017(5) 0.0405(3) 0.0513(3) 0.0169(2) 0.0062(3) 0.0144(2)
Br2 0.0464(3) 0.0854(4) 0.0673(3) -0.0053(3) 0.0012(2) -0.0276(3)
Cl1 0.0789(10) 0.0502(7) 0.0624(8) 0.0257(6) -0.0168(7) 0.0073(6)
O1 0.0523(19) 0.0307(13) 0.0273(13) 0.0088(12) -0.0062(12) -0.0052(10)
N1 0.043(2) 0.0278(16) 0.0285(15) 0.0025(13) -0.0018(14) -0.0047(12)
N2 0.045(2) 0.0274(15) 0.0256(15) 0.0017(13) -0.0039(14) -0.0034(12)
C1 0.031(2) 0.0302(18) 0.0294(18) 0.0021(15) 0.0025(15) -0.0013(14)
C2 0.035(2) 0.0276(19) 0.0305(19) 0.0008(15) 0.0027(16) -0.0011(15)
C3 0.046(3) 0.037(2) 0.034(2) 0.0075(18) -0.0022(18) -0.0070(17)
C4 0.047(3) 0.029(2) 0.050(2) 0.0075(17) 0.000(2) -0.0067(17)
C5 0.043(3) 0.032(2) 0.046(2) 0.0071(17) -0.0035(19) 0.0094(17)
C6 0.036(2) 0.039(2) 0.0310(19) 0.0025(16) -0.0025(16) 0.0006(16)
C7 0.034(2) 0.037(2) 0.0263(18) -0.0048(16) 0.0000(15) -0.0037(15)
C8 0.052(3) 0.0297(19) 0.034(2) 0.0008(17) -0.0032(18) -0.0066(16)
C9 0.050(3) 0.0247(18) 0.0301(19) -0.0002(16) -0.0018(17) -0.0071(14)
C10 0.049(3) 0.0239(18) 0.049(2) -0.0031(16) 0.002(2) -0.0028(16)
C11 0.059(4) 0.053(3) 0.066(3) -0.002(2) 0.004(3) 0.028(2)
C12 0.052(3) 0.041(2) 0.036(2) -0.0006(19) 0.0072(19) 0.0003(17)
C13 0.086(4) 0.064(3) 0.059(3) 0.014(3) 0.026(3) -0.010(3)

loop_
_atom_type_symbol
_atom_type_description
_atom_type_scat_dispersion_real
_atom_type_scat_dispersion_imag
_atom_type_scat_source
C C 0.0033 0.0016 'International Tables Vol C Tables 4.2.6.8 and 6.1.1.4'
H H 0.0000 0.0000 'International Tables Vol C Tables 4.2.6.8 and 6.1.1.4'
N N 0.0061 0.0033 'International Tables Vol C Tables 4.2.6.8 and 6.1.1.4'
O O 0.0106 0.0060 'International Tables Vol C Tables 4.2.6.8 and 6.1.1.4'
Cl Cl 0.1484 0.1585 'International Tables Vol C Tables 4.2.6.8 and 6.1.1.4'
Zn Zn 0.2839 1.4301 'International Tables Vol C Tables 4.2.6.8 and 6.1.1.4'
Br Br -0.2901 2.4595 'International Tables Vol C Tables 4.2.6.8 and 6.1.1.4'

loop_
_geom_angle_atom_site_label_1
_geom_angle_atom_site_label_2
_geom_angle_atom_site_label_3
_geom_angle
_geom_angle_publ_flag
O1 Zn1 N1 95.81(11) y
O1 Zn1 Br1 115.51(9) y
N1 Zn1 Br1 110.86(9) y
O1 Zn1 Br2 108.80(9) y
N1 Zn1 Br2 109.88(10) y
Br1 Zn1 Br2 114.41(3) y
C2 O1 Zn1 123.9(2) ?
C7 N1 C8 117.8(3) ?
C7 N1 Zn1 121.1(2) ?
C8 N1 Zn1 121.1(2) ?
C12 N2 C9 109.4(3) ?
C12 N2 C10 113.1(3) ?
C9 N2 C10 113.3(3) ?
C12 N2 H2 110(3) ?
C9 N2 H2 104(2) ?
C10 N2 H2 107(2) ?
C2 C1 C6 119.3(3) ?
C2 C1 C7 126.0(3) ?
C6 C1 C7 114.6(3) ?
O1 C2 C3 118.7(3) ?
O1 C2 C1 124.1(3) ?
C3 C2 C1 117.2(3) ?
C4 C3 C2 122.3(4) ?
C4 C3 H3 118.8 ?
C2 C3 H3 118.8 ?
C3 C4 C5 119.9(3) ?
C3 C4 H4 120.0 ?
C5 C4 H4 120.0 ?
C6 C5 C4 120.4(3) ?
C6 C5 Cl1 119.7(3) ?
C4 C5 Cl1 119.9(3) ?
C5 C6 C1 120.9(3) ?
C5 C6 H6 119.6 ?
C1 C6 H6 119.6 ?
N1 C7 C1 127.3(3) ?
N1 C7 H7 116.3 ?
C1 C7 H7 116.3 ?
N1 C8 C9 107.9(3) ?
N1 C8 H8A 110.1 ?
C9 C8 H8A 110.1 ?
N1 C8 H8B 110.1 ?
C9 C8 H8B 110.1 ?
H8A C8 H8B 108.4 ?
N2 C9 C8 113.6(3) ?
N2 C9 H9A 108.9 ?
C8 C9 H9A 108.9 ?
N2 C9 H9B 108.9 ?
C8 C9 H9B 108.9 ?
H9A C9 H9B 107.7 ?
C11 C10 N2 113.7(3) ?
C11 C10 H10A 108.8 ?
N2 C10 H10A 108.8 ?
C11 C10 H10B 108.8 ?
N2 C10 H10B 108.8 ?
H10A C10 H10B 107.7 ?
C10 C11 H11A 109.5 ?
C10 C11 H11B 109.5 ?
H11A C11 H11B 109.5 ?
C10 C11 H11C 109.5 ?
H11A C11 H11C 109.5 ?
H11B C11 H11C 109.5 ?
N2 C12 C13 113.5(4) ?
N2 C12 H12A 108.9 ?
C13 C12 H12A 108.9 ?
N2 C12 H12B 108.9 ?
C13 C12 H12B 108.9 ?
H12A C12 H12B 107.7 ?
C12 C13 H13A 109.5 ?
C12 C13 H13B 109.5 ?
H13A C13 H13B 109.5 ?
C12 C13 H13C 109.5 ?
H13A C13 H13C 109.5 ?
H13B C13 H13C 109.5 ?

loop_
_geom_bond_atom_site_label_1
_geom_bond_atom_site_label_2
_geom_bond_distance
_geom_bond_publ_flag
Zn1 O1 1.961(2) y
Zn1 N1 2.018(3) y
Zn1 Br1 2.3567(7) y
Zn1 Br2 2.3636(9) y
Cl1 C5 1.746(4) ?
O1 C2 1.323(4) ?
N1 C7 1.277(5) ?
N1 C8 1.466(4) ?
N2 C12 1.500(6) ?
N2 C9 1.503(4) ?
N2 C10 1.516(5) ?
N2 H2 0.91(3) ?
C1 C2 1.417(5) ?
C1 C6 1.417(5) ?
C1 C7 1.449(5) ?
C2 C3 1.404(5) ?
C3 C4 1.372(5) ?
C3 H3 0.9300 ?
C4 C5 1.380(6) ?
C4 H4 0.9300 ?
C5 C6 1.360(5) ?
C6 H6 0.9300 ?
C7 H7 0.9300 ?
C8 C9 1.520(6) ?
C8 H8A 0.9700 ?
C8 H8B 0.9700 ?
C9 H9A 0.9700 ?
C9 H9B 0.9700 ?
C10 C11 1.504(6) ?
C10 H10A 0.9700 ?
C10 H10B 0.9700 ?
C11 H11A 0.9600 ?
C11 H11B 0.9600 ?
C11 H11C 0.9600 ?
C12 C13 1.510(6) ?
C12 H12A 0.9700 ?
C12 H12B 0.9700 ?
C13 H13A 0.9600 ?
C13 H13B 0.9600 ?
C13 H13C 0.9600 ?

loop_
_geom_hbond_atom_site_label_D
_geom_hbond_atom_site_label_H
_geom_hbond_atom_site_label_A
_geom_hbond_site_symmetry_A
_geom_hbond_distance_DH
_geom_hbond_distance_HA
_geom_hbond_distance_DA
_geom_hbond_angle_DHA
N2 H2 O1 4_566 0.91(3) 1.95(3) 2.843(4) 170(3)
C10 H10A Br1 4_576 0.97 2.83 3.719(4) 153
C11 H11C Br2 3_565 0.96 2.91 3.862(4) 169
